data_2216288
loop_
_publ_author_name
'Jie Chen'
'Yuzhong Ruan'

_publ_section_title
<i>catena</i>-Poly[[bis[\m-2-(3-pyridyl)-1<i>H</i>-benzimidazole]disilver(I)]-\m-benzene-1,4-disulfonato]
_journal_coeditor_code BT2575
_journal_issue 12
_journal_name_full 'Acta Crystallographica Section E'
_journal_page_first m2964
_journal_page_last m2964
_journal_paper_doi 10.1107/S1600536807055213
_journal_volume 63
_journal_year 2007
_chemical_formula_iupac '[Ag2 (C6 H4 S2 O6) (C12 H9 N3)2]'
_chemical_formula_moiety 'C15 H11 Ag N3 O3 S'
_chemical_formula_sum 'C15 H11 Ag N3 O3 S'
_chemical_formula_weight 421.20
_chemical_name_systematic
;
<i>catena</i>-Poly[[bis[\m-2-(3-pyridyl)-1H-benzimidazole]disilver(I)]-
\m-benzene-1,4-disulfonato]
;
_space_group_IT_number 2
_symmetry_cell_setting triclinic
_symmetry_space_group_name_Hall '-P 1'
_symmetry_space_group_name_H-M 'P -1'
_atom_sites_solution_hydrogens geom
_atom_sites_solution_primary direct
_atom_sites_solution_secondary difmap
_audit_creation_method SHELXL-97
_cell_angle_alpha 77.262(11)
_cell_angle_beta 69.963(11)
_cell_angle_gamma 77.409(10)
_cell_formula_units_Z 2
_cell_length_a 7.547(3)
_cell_length_b 10.060(4)
_cell_length_c 10.286(4)
_cell_measurement_reflns_used 2133
_cell_measurement_temperature 293(2)
_cell_measurement_theta_max 27.4835
_cell_measurement_theta_min 2.9098
_cell_volume 706.9(5)
_computing_cell_refinement 'CrystalClear (Rigaku, 2000)'
_computing_data_collection 'CrystalClear (Rigaku, 2000)'
_computing_data_reduction 'CrystalClear (Rigaku, 2000)'
_computing_molecular_graphics 'CrystalStructure (Rigaku, 2000)'
_computing_publication_material 'SHELXL97 (Sheldrick, 1997)'
_computing_structure_refinement 'SHELXL97 (Sheldrick, 1997)'
_computing_structure_solution 'SHELXS97 (Sheldrick, 1997)'
_diffrn_ambient_temperature 293(2)
_diffrn_measured_fraction_theta_full 0.974
_diffrn_measured_fraction_theta_max 0.974
_diffrn_measurement_device_type 'Rigaku Mercury CCD'
_diffrn_measurement_method '\w scan'
_diffrn_radiation_monochromator graphite
_diffrn_radiation_source 'Rotating Anode'
_diffrn_radiation_type MoK\a
_diffrn_radiation_wavelength 0.71073
_diffrn_reflns_av_R_equivalents 0.0200
_diffrn_reflns_av_sigmaI/netI 0.0325
_diffrn_reflns_limit_h_max 9
_diffrn_reflns_limit_h_min -9
_diffrn_reflns_limit_k_max 13
_diffrn_reflns_limit_k_min -13
_diffrn_reflns_limit_l_max 13
_diffrn_reflns_limit_l_min -8
_diffrn_reflns_number 5340
_diffrn_reflns_theta_full 27.48
_diffrn_reflns_theta_max 27.48
_diffrn_reflns_theta_min 2.91
_diffrn_standards_decay_% 0
_diffrn_standards_interval_count 0
_diffrn_standards_interval_time 0
_diffrn_standards_number 0
_exptl_absorpt_coefficient_mu 1.592
_exptl_absorpt_correction_T_max 0.850
_exptl_absorpt_correction_T_min 0.518
_exptl_absorpt_correction_type multi-scan
_exptl_absorpt_process_details '(CrystalStructure; Rigaku, 2000)'
_exptl_crystal_colour colorless
_exptl_crystal_density_diffrn 1.979
_exptl_crystal_density_method 'not measured'
_exptl_crystal_description Prism
_exptl_crystal_F_000 418
_exptl_crystal_size_max 0.6000
_exptl_crystal_size_mid 0.3500
_exptl_crystal_size_min 0.1000
_refine_diff_density_max 0.848
_refine_diff_density_min -1.857
_refine_ls_extinction_method none
_refine_ls_goodness_of_fit_ref 1.106
_refine_ls_hydrogen_treatment constr
_refine_ls_matrix_type full
_refine_ls_number_parameters 208
_refine_ls_number_reflns 3152
_refine_ls_number_restraints 0
_refine_ls_restrained_S_all 1.106
_refine_ls_R_factor_all 0.0652
_refine_ls_R_factor_gt 0.0606
_refine_ls_shift/su_max 0.000
_refine_ls_shift/su_mean 0.000
_refine_ls_structure_factor_coef Fsqd
_refine_ls_weighting_details 'calc w=1/[\s^2^(Fo^2^)+(0.1114P)^2^+1.6836P] where P=(Fo^2^+2Fc^2^)/3'
_refine_ls_weighting_scheme calc
_refine_ls_wR_factor_gt 0.1839
_refine_ls_wR_factor_ref 0.1877
_reflns_number_gt 2784
_reflns_number_total 3152
_reflns_threshold_expression I>2\s(I)
_cod_data_source_file bt2575.cif
_cod_data_source_block I
_cod_original_sg_symbol_Hall '-p 1'
_cod_database_code 2216288
_cod_database_fobs_code 2216288

loop_
_symmetry_equiv_pos_as_xyz
'x, y, z'
'-x, -y, -z'

loop_
_atom_site_type_symbol
_atom_site_label
_atom_site_fract_x
_atom_site_fract_y
_atom_site_fract_z
_atom_site_U_iso_or_equiv
_atom_site_adp_type
_atom_site_calc_flag
_atom_site_refinement_flags
_atom_site_occupancy
Ag Ag1 0.21136(7) 0.66405(5) 0.12969(4) 0.0504(2) Uani d . 1
S S1 -0.2367(3) 0.7926(2) 0.1437(2) 0.0657(5) Uani d . 1
C C1 0.7242(8) 0.1820(6) 0.1720(6) 0.0411(12) Uani d . 1
H H1A 0.8100 0.1153 0.1224 0.049 Uiso calc R 1
C C2 0.6483(9) 0.1494(6) 0.3124(7) 0.0450(13) Uani d . 1
H H2A 0.6849 0.0623 0.3579 0.054 Uiso calc R 1
C C3 0.5173(8) 0.2445(6) 0.3881(6) 0.0406(12) Uani d . 1
H H3A 0.4635 0.2218 0.4845 0.049 Uiso calc R 1
C C4 0.4660(7) 0.3754(5) 0.3187(5) 0.0288(9) Uani d . 1
C C5 0.5556(8) 0.4020(6) 0.1745(6) 0.0378(11) Uani d . 1
H H5A 0.5274 0.4899 0.1269 0.045 Uiso calc R 1
C C6 0.3252(7) 0.4808(5) 0.3941(5) 0.0283(9) Uani d . 1
C C7 0.1248(7) 0.6644(5) 0.4484(5) 0.0304(9) Uani d . 1
C C8 0.0034(8) 0.7919(6) 0.4505(6) 0.0393(12) Uani d . 1
H H8A -0.0086 0.8474 0.3678 0.047 Uiso calc R 1
C C9 -0.0988(9) 0.8330(6) 0.5804(7) 0.0446(13) Uani d . 1
H H9A -0.1781 0.9178 0.5850 0.054 Uiso calc R 1
C C10 -0.0815(10) 0.7451(7) 0.7058(7) 0.0476(14) Uani d . 1
H H10A -0.1530 0.7730 0.7915 0.057 Uiso calc R 1
C C11 0.0369(8) 0.6208(6) 0.7045(6) 0.0394(11) Uani d . 1
H H11A 0.0479 0.5646 0.7871 0.047 Uiso calc R 1
C C12 0.1399(7) 0.5822(5) 0.5741(5) 0.0306(10) Uani d . 1
C C13 -0.3807(7) 0.9099(5) 0.0677(6) 0.0321(10) Uani d . 1
C C14 -0.5786(7) 0.9207(5) 0.1275(5) 0.0346(10) Uani d . 1
H H14A -0.6305 0.8677 0.2134 0.042 Uiso calc R 1
C C15 -0.3035(7) 0.9905(5) -0.0596(6) 0.0357(11) Uani d . 1
H H15A -0.1718 0.9843 -0.0990 0.043 Uiso calc R 1
N N1 0.6796(7) 0.3085(5) 0.1011(5) 0.0400(10) Uani d . 1
N N2 0.2393(6) 0.5984(4) 0.3372(4) 0.0307(8) Uani d . 1
N N3 0.2692(6) 0.4672(4) 0.5352(4) 0.0327(9) Uani d . 1
H H3B 0.3074 0.3988 0.5909 0.039 Uiso calc R 1
O O1 -0.0735(7) 0.8405(6) 0.1194(6) 0.0690(16) Uani d . 1
O O2 -0.3410(9) 0.7512(7) 0.2775(6) 0.087(2) Uani d . 1
O O3 -0.179(3) 0.6689(9) 0.0723(15) 0.173(6) Uani d . 1

loop_
_atom_site_aniso_label
_atom_site_aniso_U_11
_atom_site_aniso_U_22
_atom_site_aniso_U_33
_atom_site_aniso_U_12
_atom_site_aniso_U_13
_atom_site_aniso_U_23
Ag1 0.0630(4) 0.0477(3) 0.0345(3) 0.0168(2) -0.0243(2) -0.0043(2)
S1 0.0677(12) 0.0610(11) 0.0589(11) 0.0008(9) -0.0245(9) 0.0067(9)
C1 0.043(3) 0.035(3) 0.046(3) 0.007(2) -0.023(2) -0.008(2)
C2 0.051(3) 0.025(2) 0.051(3) 0.002(2) -0.016(3) 0.003(2)
C3 0.040(3) 0.032(2) 0.039(3) -0.001(2) -0.009(2) 0.006(2)
C4 0.028(2) 0.025(2) 0.033(2) -0.0015(17) -0.0134(18) 0.0005(18)
C5 0.043(3) 0.033(3) 0.032(3) 0.010(2) -0.016(2) -0.003(2)
C6 0.031(2) 0.027(2) 0.026(2) -0.0049(18) -0.0126(18) 0.0012(17)
C7 0.030(2) 0.028(2) 0.033(2) -0.0055(18) -0.0107(18) -0.0022(18)
C8 0.042(3) 0.028(2) 0.044(3) 0.000(2) -0.014(2) -0.003(2)
C9 0.051(3) 0.037(3) 0.047(3) -0.005(2) -0.014(3) -0.012(2)
C10 0.056(4) 0.048(3) 0.040(3) -0.011(3) -0.007(3) -0.019(3)
C11 0.044(3) 0.044(3) 0.031(3) -0.011(2) -0.010(2) -0.006(2)
C12 0.034(2) 0.029(2) 0.031(2) -0.0069(18) -0.0118(19) -0.0027(18)
C13 0.033(2) 0.022(2) 0.037(3) 0.0004(18) -0.010(2) -0.0032(18)
C14 0.035(2) 0.031(2) 0.029(2) -0.0045(19) -0.0035(19) 0.0011(19)
C15 0.025(2) 0.036(2) 0.039(3) -0.0014(19) -0.0043(19) -0.004(2)
N1 0.042(2) 0.039(2) 0.034(2) 0.0123(19) -0.0174(19) -0.0069(18)
N2 0.033(2) 0.0275(19) 0.029(2) -0.0023(16) -0.0105(16) -0.0005(15)
N3 0.039(2) 0.028(2) 0.030(2) -0.0018(17) -0.0138(17) 0.0006(16)
O1 0.036(2) 0.087(4) 0.070(3) 0.006(2) -0.026(2) 0.016(3)
O2 0.069(3) 0.105(5) 0.058(3) -0.004(3) -0.030(3) 0.050(3)
O3 0.280(16) 0.066(5) 0.213(12) 0.038(7) -0.158(12) -0.039(6)

loop_
_atom_type_symbol
_atom_type_description
_atom_type_scat_dispersion_real
_atom_type_scat_dispersion_imag
_atom_type_scat_source
C C 0.0033 0.0016 'International Tables Vol C Tables 4.2.6.8 and 6.1.1.4'
H H 0.0000 0.0000 'International Tables Vol C Tables 4.2.6.8 and 6.1.1.4'
N N 0.0061 0.0033 'International Tables Vol C Tables 4.2.6.8 and 6.1.1.4'
O O 0.0106 0.0060 'International Tables Vol C Tables 4.2.6.8 and 6.1.1.4'
Ag Ag -0.8971 1.1015 'International Tables Vol C Tables 4.2.6.8 and 6.1.1.4'
S S 0.1246 0.1234 'International Tables Vol C Tables 4.2.6.8 and 6.1.1.4'

loop_
_geom_angle_atom_site_label_1
_geom_angle_atom_site_label_2
_geom_angle_atom_site_label_3
_geom_angle_site_symmetry_1
_geom_angle_site_symmetry_3
_geom_angle
N2 Ag1 N1 . 2_665 153.94(18)
N2 Ag1 O1 . . 114.05(18)
N1 Ag1 O1 2_665 . 90.56(18)
O1 S1 O2 . . 119.3(4)
O1 S1 O3 . . 105.1(8)
O2 S1 O3 . . 106.4(7)
O1 S1 C13 . . 109.6(3)
O2 S1 C13 . . 107.7(3)
O3 S1 C13 . . 108.3(5)
C2 C1 N1 . . 122.3(5)
C2 C1 H1A . . 118.9
N1 C1 H1A . . 118.9
C1 C2 C3 . . 120.2(5)
C1 C2 H2A . . 119.9
C3 C2 H2A . . 119.9
C2 C3 C4 . . 119.2(5)
C2 C3 H3A . . 120.4
C4 C3 H3A . . 120.4
C3 C4 C5 . . 116.9(5)
C3 C4 C6 . . 121.6(5)
C5 C4 C6 . . 121.5(4)
N1 C5 C4 . . 123.6(5)
N1 C5 H5A . . 118.2
C4 C5 H5A . . 118.2
N2 C6 N3 . . 111.8(4)
N2 C6 C4 . . 126.7(4)
N3 C6 C4 . . 121.6(4)
N2 C7 C8 . . 130.4(5)
N2 C7 C12 . . 109.6(4)
C8 C7 C12 . . 120.0(5)
C7 C8 C9 . . 118.0(5)
C7 C8 H8A . . 121.0
C9 C8 H8A . . 121.0
C8 C9 C10 . . 120.0(6)
C8 C9 H9A . . 120.0
C10 C9 H9A . . 120.0
C11 C10 C9 . . 122.2(6)
C11 C10 H10A . . 118.9
C9 C10 H10A . . 118.9
C10 C11 C12 . . 117.1(5)
C10 C11 H11A . . 121.5
C12 C11 H11A . . 121.5
N3 C12 C11 . . 132.2(5)
N3 C12 C7 . . 105.2(4)
C11 C12 C7 . . 122.6(5)
C15 C13 C14 . . 119.9(5)
C15 C13 S1 . . 119.9(4)
C14 C13 S1 . . 120.1(4)
C15 C14 C13 2_475 . 120.0(5)
C15 C14 H14A 2_475 . 120.0
C13 C14 H14A . . 120.0
C14 C15 C13 2_475 . 120.1(5)
C14 C15 H15A 2_475 . 120.0
C13 C15 H15A . . 120.0
C5 N1 C1 . . 117.8(5)
C5 N1 Ag1 . 2_665 124.4(4)
C1 N1 Ag1 . 2_665 117.3(4)
C6 N2 C7 . . 105.5(4)
C6 N2 Ag1 . . 131.1(4)
C7 N2 Ag1 . . 121.9(3)
C6 N3 C12 . . 108.0(4)
C6 N3 O2 . 2_566 129.2(4)
C12 N3 O2 . 2_566 122.3(4)
C6 N3 H3B . . 126.0
C12 N3 H3B . . 126.0
S1 O1 Ag1 . . 116.3(4)

loop_
_geom_bond_atom_site_label_1
_geom_bond_atom_site_label_2
_geom_bond_site_symmetry_2
_geom_bond_distance
Ag1 N2 . 2.159(4)
Ag1 N1 2_665 2.205(5)
Ag1 O1 . 2.489(5)
S1 O1 . 1.344(6)
S1 O2 . 1.355(6)
S1 O3 . 1.491(10)
S1 C13 . 1.674(5)
C1 C2 . 1.352(9)
C1 N1 . 1.355(7)
C1 H1A . 0.9300
C2 C3 . 1.374(8)
C2 H2A . 0.9300
C3 C4 . 1.396(7)
C3 H3A . 0.9300
C4 C5 . 1.395(7)
C4 C6 . 1.471(7)
C5 N1 . 1.333(7)
C5 H5A . 0.9300
C6 N2 . 1.335(6)
C6 N3 . 1.349(6)
C7 N2 . 1.379(7)
C7 C8 . 1.404(7)
C7 C12 . 1.399(7)
C8 C9 . 1.396(8)
C8 H8A . 0.9300
C9 C10 . 1.422(9)
C9 H9A . 0.9300
C10 C11 . 1.369(9)
C10 H10A . 0.9300
C11 C12 . 1.391(7)
C11 H11A . 0.9300
C12 N3 . 1.377(7)
C13 C15 . 1.388(7)
C13 C14 . 1.396(7)
C14 C15 2_475 1.371(8)
C14 H14A . 0.9300
C15 C14 2_475 1.371(8)
C15 H15A . 0.9300
N3 O2 2_566 2.677(6)
N3 H3B . 0.8600

loop_
_geom_hbond_atom_site_label_D
_geom_hbond_atom_site_label_H
_geom_hbond_atom_site_label_A
_geom_hbond_site_symmetry_A
_geom_hbond_distance_DH
_geom_hbond_distance_HA
_geom_hbond_distance_DA
_geom_hbond_angle_DHA
N3 H3B O2 2_566 0.86 1.83 2.677(6) 169.1

loop_
_geom_torsion_atom_site_label_1
_geom_torsion_atom_site_label_2
_geom_torsion_atom_site_label_3
_geom_torsion_atom_site_label_4
_geom_torsion_site_symmetry_1
_geom_torsion_site_symmetry_4
_geom_torsion
N1 C1 C2 C3 . . 1.8(10)
C1 C2 C3 C4 . . -0.9(9)
C2 C3 C4 C5 . . -1.1(8)
C2 C3 C4 C6 . . 179.4(5)
C3 C4 C5 N1 . . 2.6(8)
C6 C4 C5 N1 . . -177.9(5)
C3 C4 C6 N2 . . -166.6(5)
C5 C4 C6 N2 . . 14.0(8)
C3 C4 C6 N3 . . 14.0(7)
C5 C4 C6 N3 . . -165.5(5)
N2 C7 C8 C9 . . 179.2(5)
C12 C7 C8 C9 . . 0.4(8)
C7 C8 C9 C10 . . -1.4(9)
C8 C9 C10 C11 . . 1.6(9)
C9 C10 C11 C12 . . -0.6(9)
C10 C11 C12 N3 . . 179.8(5)
C10 C11 C12 C7 . . -0.5(8)
N2 C7 C12 N3 . . 1.3(5)
C8 C7 C12 N3 . . -179.6(4)
N2 C7 C12 C11 . . -178.5(5)
C8 C7 C12 C11 . . 0.6(7)
O1 S1 C13 C15 . . 35.5(6)
O2 S1 C13 C15 . . 166.7(6)
O3 S1 C13 C15 . . -78.7(9)
O1 S1 C13 C14 . . -148.6(5)
O2 S1 C13 C14 . . -17.4(7)
O3 S1 C13 C14 . . 97.2(9)
C15 C13 C14 C15 . 2_475 0.8(9)
S1 C13 C14 C15 . 2_475 -175.0(4)
C14 C13 C15 C14 . 2_475 -0.8(9)
S1 C13 C15 C14 . 2_475 175.0(4)
C4 C5 N1 C1 . . -1.9(9)
C4 C5 N1 Ag1 . 2_665 169.8(4)
C2 C1 N1 C5 . . -0.4(9)
C2 C1 N1 Ag1 . 2_665 -172.7(5)
N3 C6 N2 C7 . . 1.2(5)
C4 C6 N2 C7 . . -178.3(4)
N3 C6 N2 Ag1 . . -164.2(3)
C4 C6 N2 Ag1 . . 16.3(7)
C8 C7 N2 C6 . . 179.5(5)
C12 C7 N2 C6 . . -1.5(5)
C8 C7 N2 Ag1 . . -13.4(7)
C12 C7 N2 Ag1 . . 165.5(3)
N1 Ag1 N2 C6 2_665 . -46.3(6)
O1 Ag1 N2 C6 . . 154.2(4)
N1 Ag1 N2 C7 2_665 . 150.3(4)
O1 Ag1 N2 C7 . . -9.2(4)
N2 C6 N3 C12 . . -0.4(5)
C4 C6 N3 C12 . . 179.1(4)
N2 C6 N3 O2 . 2_566 171.1(4)
C4 C6 N3 O2 . 2_566 -9.3(7)
C11 C12 N3 C6 . . 179.2(5)
C7 C12 N3 C6 . . -0.6(5)
C11 C12 N3 O2 . 2_566 6.9(8)
C7 C12 N3 O2 . 2_566 -172.8(3)
O2 S1 O1 Ag1 . . 79.7(5)
O3 S1 O1 Ag1 . . -39.4(6)
C13 S1 O1 Ag1 . . -155.6(3)
N2 Ag1 O1 S1 . . -86.9(4)
N1 Ag1 O1 S1 2_665 . 101.9(4)
